data_1567659
loop_
_publ_author_name
'Kerckhoffs, Aidan'
'Christensen, Kirsten E.'
'Langton, Matthew J.'

_publ_section_title
;
 Fast relaxing red and near-IR switchable azobenzenes with chalcogen and
 halogen substituents: periodic trends, tuneable thermal half-lives and
 chalcogen bonding.
;
_journal_issue 39
_journal_name_full 'Chemical science'
_journal_page_first 11551
_journal_page_last 11559
_journal_paper_doi 10.1039/d2sc04601f
_journal_volume 13
_journal_year 2022
_chemical_formula_moiety 'C24 H30 F2 N4 O4'
_chemical_formula_sum 'C24 H30 F2 N4 O4'
_chemical_formula_weight 476.52
_chemical_melting_point ?
_space_group_IT_number 2
_space_group_name_Hall '-P 1'
_space_group_name_H-M_alt 'P -1'
_symmetry_cell_setting triclinic
_symmetry_space_group_name_Hall '-P 1'
_symmetry_space_group_name_H-M 'P -1'
_atom_sites_solution_hydrogens difmap
_atom_sites_solution_primary other
_audit_creation_date 2020-02-24
_audit_creation_method 'CRYSTALS_ver_14.61_build_7453 '
_audit_update_record
;
2022-08-11 deposited with the CCDC.	2022-09-19 downloaded from the CCDC.
;
_cell_angle_alpha 94.868(6)
_cell_angle_beta 95.841(6)
_cell_angle_gamma 112.726(7)
_cell_formula_units_Z 2
_cell_length_a 10.1072(7)
_cell_length_b 11.4012(8)
_cell_length_c 11.5402(9)
_cell_measurement_reflns_used 3475
_cell_measurement_temperature 150
_cell_measurement_theta_max 76.40
_cell_measurement_theta_min 3.89
_cell_volume 1208.99(17)
_computing_cell_refinement
; 
 CrysAlisPro (Rigaku Oxford Diffraction, 2017) 
;
_computing_data_collection 'SuperNova, (Oxford Diffraction, 2010)'
_computing_data_reduction
; 
 CrysAlisPro (Rigaku Oxford Diffraction, 2017) 
;
_computing_molecular_graphics 'CAMERON (Watkin et al., 1996)'
_computing_publication_material 'CRYSTALS (Betteridge et al., 2003)'
_computing_structure_refinement 'CRYSTALS (Betteridge et al., 2003)'
_computing_structure_solution 'Superflip (Palatinus & Chapuis, 2007)'
_diffrn_ambient_temperature 150
_diffrn_measured_fraction_theta_full 0.995
_diffrn_measured_fraction_theta_max 0.979
_diffrn_measurement_device Area
_diffrn_measurement_device_type 'Oxford Diffraction SuperNova'
_diffrn_measurement_method \w
_diffrn_radiation_monochromator 'focussing mirrors'
_diffrn_radiation_type 'Cu K\a'
_diffrn_radiation_wavelength 1.54184
_diffrn_reflns_av_R_equivalents 0.038
_diffrn_reflns_av_sigmaI/netI 0.0594
_diffrn_reflns_av_unetI/netI 0.060
_diffrn_reflns_limit_h_max 12
_diffrn_reflns_limit_h_min -11
_diffrn_reflns_limit_k_max 14
_diffrn_reflns_limit_k_min -13
_diffrn_reflns_limit_l_max 14
_diffrn_reflns_limit_l_min -14
_diffrn_reflns_number 12314
_diffrn_reflns_theta_full 72.521
_diffrn_reflns_theta_max 77.150
_diffrn_reflns_theta_min 3.886
_diffrn_standards_number 0
_exptl_absorpt_coefficient_mu 0.841
_exptl_absorpt_correction_T_max 0.98
_exptl_absorpt_correction_T_min 0.88
_exptl_absorpt_correction_type multi-scan
_exptl_absorpt_process_details
; 
 CrysAlisPro (Rigaku Oxford Diffraction, 2017) 
;
_exptl_crystal_colour clear_intense_orange
_exptl_crystal_density_diffrn 1.309
_exptl_crystal_density_meas ?
_exptl_crystal_density_method 'not measured'
_exptl_crystal_description lath
_exptl_crystal_F_000 504
_exptl_crystal_size_max 0.26
_exptl_crystal_size_mid 0.05
_exptl_crystal_size_min 0.02
_refine_diff_density_max 0.37
_refine_diff_density_min -0.33
_refine_ls_extinction_method None
_refine_ls_goodness_of_fit_ref 0.9792
_refine_ls_hydrogen_treatment constr
_refine_ls_matrix_type full
_refine_ls_number_parameters 307
_refine_ls_number_reflns 5012
_refine_ls_number_restraints 0
_refine_ls_R_factor_all 0.0760
_refine_ls_R_factor_gt 0.0509
_refine_ls_shift/su_max 0.0003922
_refine_ls_shift/su_mean 0.0000440
_refine_ls_structure_factor_coef Fsqd
_refine_ls_weighting_details
;
 Method= Modified Sheldrick 
 w=1/[\s^2^(F^2^) + ( 0.08P)^2^ + 0.18P] 
 ,where P=(max(Fo^2^,0) + 2Fc^2^)/3 
;
_refine_ls_weighting_scheme calc
_refine_ls_wR_factor_all 0.1584
_refine_ls_wR_factor_gt 0.1349
_refine_ls_wR_factor_ref 0.1584
_reflns_limit_h_max 12
_reflns_limit_h_min -12
_reflns_limit_k_max 14
_reflns_limit_k_min -14
_reflns_limit_l_max 14
_reflns_limit_l_min 0
_reflns_number_gt 3396
_reflns_number_total 5019
_reflns_threshold_expression I>2.0\s(I)
_oxford_diffrn_Wilson_B_factor 2.79
_oxford_diffrn_Wilson_scale 0.03
_oxford_refine_ls_r_factor_ref 0.0760
_oxford_refine_ls_scale 6.22(19)
_oxford_reflns_number_all 5016
_oxford_structure_analysis_title 7274
_cod_data_source_file d2sc04601f2.cif
_cod_data_source_block 10-F2H2-NHBoc
_cod_depositor_comments
;
The following automatic conversions were performed:

data item '_chemical_melting_point' value 'not measured' was changed
to '?' -- the value is undefined or not given.

data item '_exptl_crystal_density_meas' value 'not measured' was
changed to '?' -- the value is perceived as not measured.

Automatic conversion script
Id: cif_fix_values 7556 2019-12-06 15:28:31Z antanas 

 Adding full bibliography for 1567655--1567664.cif.
;
_cod_original_sg_symbol_H-M 'P -1 '
_cod_database_code 1567659
_oxford_refine_reflns_threshold_expression_ref I>-3.0\s(I)
_oxford_refine_ls_r_factor_all 0.0764
_oxford_refine_ls_wr_factor_all 0.1593

loop_
_symmetry_equiv_pos_as_xyz
x,y,z
-x,-y,-z

loop_
_atom_site_label
_atom_site_type_symbol
_atom_site_fract_x
_atom_site_fract_y
_atom_site_fract_z
_atom_site_U_iso_or_equiv
_atom_site_occupancy
_atom_site_adp_type
_atom_site_refinement_flags_posn
_atom_site_refinement_flags_adp
_atom_site_refinement_flags_occupancy
_atom_site_disorder_assembly
_atom_site_disorder_group
_atom_site_attached_hydrogens
N1 N 0.71611(18) 0.98822(14) 0.95434(16) 0.0337 1.0000 Uani . . . . . .
C2 C 0.5739(2) 0.89260(16) 0.95099(18) 0.0302 1.0000 Uani . . . . . .
C3 C 0.5156(2) 0.83747(17) 1.04743(17) 0.0312 1.0000 Uani . . . . . .
C4 C 0.3769(2) 0.74266(17) 1.03338(17) 0.0308 1.0000 Uani . . . . . .
C5 C 0.29263(19) 0.69944(16) 0.92235(17) 0.0280 1.0000 Uani . . . . . .
C6 C 0.3482(2) 0.75599(19) 0.82667(18) 0.0372 1.0000 Uani . . . . . .
C7 C 0.4862(2) 0.85146(19) 0.84237(19) 0.0381 1.0000 Uani . . . . . .
F8 F 0.53776(16) 0.90459(15) 0.74759(12) 0.0646 1.0000 Uani . . . . . .
C9 C 0.1431(2) 0.59249(17) 0.90866(18) 0.0319 1.0000 Uani . . . . . .
N10 N 0.11084(16) 0.50956(14) 0.79768(15) 0.0307 1.0000 Uani . . . . . .
C11 C -0.0264(2) 0.44332(16) 0.74460(17) 0.0289 1.0000 Uani . . . . . .
O12 O -0.13285(14) 0.45073(13) 0.77996(13) 0.0360 1.0000 Uani . . . . . .
O13 O -0.02715(14) 0.36804(13) 0.64771(14) 0.0370 1.0000 Uani . . . . . .
C14 C -0.1649(2) 0.28779(19) 0.57110(19) 0.0344 1.0000 Uani . . . . . .
C15 C -0.2338(2) 0.3726(2) 0.5212(2) 0.0400 1.0000 Uani . . . . . .
C16 C -0.1145(3) 0.2247(2) 0.4733(2) 0.0468 1.0000 Uani . . . . . .
C17 C -0.2621(2) 0.18768(19) 0.6387(2) 0.0435 1.0000 Uani . . . . . .
N21 N 0.79242(17) 1.01486(14) 1.05359(15) 0.0315 1.0000 Uani . . . . . .
C22 C 0.9339(2) 1.11095(16) 1.05601(17) 0.0296 1.0000 Uani . . . . . .
C23 C 0.9872(2) 1.17100(17) 0.95989(18) 0.0335 1.0000 Uani . . . . . .
C24 C 1.1257(2) 1.26655(17) 0.97249(18) 0.0318 1.0000 Uani . . . . . .
C25 C 1.2150(2) 1.30423(16) 1.08079(17) 0.0288 1.0000 Uani . . . . . .
C26 C 1.1646(2) 1.24354(19) 1.17651(18) 0.0362 1.0000 Uani . . . . . .
C27 C 1.0263(2) 1.14820(18) 1.16192(18) 0.0357 1.0000 Uani . . . . . .
F28 F 0.98062(15) 1.09089(13) 1.25636(12) 0.0572 1.0000 Uani . . . . . .
C29 C 1.3651(2) 1.40905(17) 1.09217(18) 0.0328 1.0000 Uani . . . . . .
N30 N 1.39606(16) 1.50271(14) 1.19612(15) 0.0298 1.0000 Uani . . . . . .
C31 C 1.53388(19) 1.57417(16) 1.24562(17) 0.0286 1.0000 Uani . . . . . .
O32 O 1.63851(14) 1.55368(13) 1.22212(14) 0.0378 1.0000 Uani . . . . . .
O33 O 1.53948(14) 1.67185(13) 1.32265(14) 0.0385 1.0000 Uani . . . . . .
C34 C 1.6749(2) 1.74982(19) 1.4029(2) 0.0386 1.0000 Uani . . . . . .
C35 C 1.7118(3) 1.6652(2) 1.4819(2) 0.0522 1.0000 Uani . . . . . .
C36 C 1.6350(3) 1.8484(3) 1.4708(3) 0.0780 1.0000 Uani . . . . . .
C37 C 1.7974(2) 1.8188(2) 1.3351(2) 0.0444 1.0000 Uani . . . . . .
H31 H 0.5708 0.8660 1.1232 0.0367 1.0000 Uiso R . . . . .
H41 H 0.3392 0.7088 1.0990 0.0380 1.0000 Uiso R . . . . .
H61 H 0.2945 0.7305 0.7515 0.0453 1.0000 Uiso R . . . . .
H91 H 0.1387 0.5433 0.9747 0.0380 1.0000 Uiso R . . . . .
H92 H 0.0727 0.6305 0.9116 0.0372 1.0000 Uiso R . . . . .
H151 H -0.3128 0.3209 0.4599 0.0593 1.0000 Uiso R . . . . .
H152 H -0.2703 0.4102 0.5820 0.0593 1.0000 Uiso R . . . . .
H153 H -0.1617 0.4411 0.4877 0.0605 1.0000 Uiso R . . . . .
H162 H -0.1966 0.1695 0.4157 0.0695 1.0000 Uiso R . . . . .
H161 H -0.0669 0.1725 0.5075 0.0696 1.0000 Uiso R . . . . .
H163 H -0.0445 0.2901 0.4362 0.0700 1.0000 Uiso R . . . . .
H172 H -0.3411 0.1235 0.5849 0.0642 1.0000 Uiso R . . . . .
H171 H -0.2994 0.2248 0.6969 0.0638 1.0000 Uiso R . . . . .
H173 H -0.2066 0.1447 0.6755 0.0651 1.0000 Uiso R . . . . .
H231 H 0.9287 1.1471 0.8846 0.0394 1.0000 Uiso R . . . . .
H241 H 1.1610 1.3084 0.9083 0.0387 1.0000 Uiso R . . . . .
H261 H 1.2232 1.2665 1.2503 0.0438 1.0000 Uiso R . . . . .
H291 H 1.4374 1.3727 1.0975 0.0397 1.0000 Uiso R . . . . .
H292 H 1.3688 1.4509 1.0224 0.0387 1.0000 Uiso R . . . . .
H352 H 1.7914 1.7189 1.5443 0.0782 1.0000 Uiso R . . . . .
H351 H 1.6281 1.6181 1.5165 0.0777 1.0000 Uiso R . . . . .
H353 H 1.7401 1.6050 1.4387 0.0771 1.0000 Uiso R . . . . .
H363 H 1.7180 1.9059 1.5261 0.1157 1.0000 Uiso R . . . . .
H362 H 1.5987 1.8953 1.4181 0.1176 1.0000 Uiso R . . . . .
H361 H 1.5599 1.8018 1.5152 0.1164 1.0000 Uiso R . . . . .
H373 H 1.8736 1.8861 1.3889 0.0669 1.0000 Uiso R . . . . .
H372 H 1.7601 1.8587 1.2748 0.0669 1.0000 Uiso R . . . . .
H371 H 1.8359 1.7602 1.2980 0.0670 1.0000 Uiso R . . . . .
H301 H 1.3301 1.5291 1.2118 0.0364 1.0000 Uiso R . . . . .
H101 H 0.1777 0.4871 0.7745 0.0366 1.0000 Uiso R . . . . .

loop_
_atom_site_aniso_label
_atom_site_aniso_U_11
_atom_site_aniso_U_22
_atom_site_aniso_U_33
_atom_site_aniso_U_23
_atom_site_aniso_U_13
_atom_site_aniso_U_12
N1 0.0286(8) 0.0243(7) 0.0403(9) 0.0028(6) 0.0083(7) 0.0014(6)
C2 0.0261(9) 0.0208(8) 0.0373(10) 0.0016(7) 0.0068(7) 0.0025(7)
C3 0.0283(9) 0.0257(8) 0.0336(9) 0.0024(7) 0.0020(7) 0.0055(7)
C4 0.0290(9) 0.0266(8) 0.0324(9) 0.0042(7) 0.0076(7) 0.0054(7)
C5 0.0239(9) 0.0224(8) 0.0344(9) 0.0018(7) 0.0066(7) 0.0055(7)
C6 0.0324(10) 0.0334(9) 0.0330(10) 0.0035(8) 0.0027(8) -0.0003(8)
C7 0.0368(11) 0.0332(9) 0.0334(10) 0.0087(8) 0.0094(8) 0.0005(8)
F8 0.0517(9) 0.0676(9) 0.0377(7) 0.0163(7) 0.0070(6) -0.0178(7)
C9 0.0257(9) 0.0262(8) 0.0376(10) -0.0004(8) 0.0093(8) 0.0036(7)
N10 0.0207(7) 0.0277(7) 0.0390(9) -0.0035(7) 0.0063(6) 0.0055(6)
C11 0.0246(9) 0.0237(8) 0.0363(9) 0.0024(7) 0.0081(7) 0.0069(7)
O12 0.0226(6) 0.0372(7) 0.0446(8) -0.0042(6) 0.0070(6) 0.0096(5)
O13 0.0221(6) 0.0388(7) 0.0430(8) -0.0086(6) 0.0033(6) 0.0077(5)
C14 0.0245(9) 0.0328(9) 0.0389(10) -0.0037(8) 0.0014(8) 0.0063(7)
C15 0.0342(10) 0.0405(10) 0.0410(11) 0.0050(9) 0.0034(9) 0.0107(8)
C16 0.0391(12) 0.0502(12) 0.0456(12) -0.0124(10) 0.0006(10) 0.0171(10)
C17 0.0407(12) 0.0306(9) 0.0470(12) 0.0010(9) 0.0027(10) 0.0028(8)
N21 0.0260(8) 0.0223(7) 0.0390(9) 0.0016(6) 0.0071(7) 0.0019(6)
C22 0.0257(9) 0.0206(8) 0.0364(10) 0.0003(7) 0.0072(7) 0.0027(7)
C23 0.0313(10) 0.0266(8) 0.0360(10) 0.0037(8) 0.0045(8) 0.0047(7)
C24 0.0305(10) 0.0255(8) 0.0349(10) 0.0051(7) 0.0104(8) 0.0045(7)
C25 0.0254(9) 0.0227(8) 0.0341(9) 0.0006(7) 0.0093(7) 0.0047(7)
C26 0.0305(10) 0.0339(9) 0.0326(10) 0.0009(8) 0.0045(8) 0.0011(8)
C27 0.0371(11) 0.0283(9) 0.0339(10) 0.0065(8) 0.0121(8) 0.0024(8)
F28 0.0499(8) 0.0540(8) 0.0365(7) 0.0138(6) 0.0068(6) -0.0146(6)
C29 0.0266(9) 0.0286(9) 0.0353(10) -0.0001(8) 0.0091(8) 0.0024(7)
N30 0.0208(7) 0.0239(7) 0.0408(9) -0.0009(6) 0.0074(6) 0.0053(6)
C31 0.0230(9) 0.0227(8) 0.0375(10) 0.0039(7) 0.0081(7) 0.0054(7)
O32 0.0222(6) 0.0374(7) 0.0491(9) -0.0070(6) 0.0065(6) 0.0092(5)
O33 0.0233(7) 0.0298(6) 0.0549(9) -0.0105(6) 0.0043(6) 0.0061(5)
C34 0.0236(9) 0.0337(9) 0.0487(12) -0.0088(9) 0.0026(9) 0.0044(7)
C35 0.0415(13) 0.0580(14) 0.0390(12) 0.0088(11) 0.0037(10) 0.0004(11)
C36 0.0346(13) 0.0651(17) 0.111(3) -0.0517(18) -0.0004(15) 0.0106(12)
C37 0.0315(11) 0.0354(10) 0.0533(13) 0.0094(10) -0.0009(10) 0.0001(8)

loop_
_atom_type_symbol
_atom_type_scat_dispersion_real
_atom_type_scat_dispersion_imag
_atom_type_scat_Cromer_Mann_a1
_atom_type_scat_Cromer_Mann_b1
_atom_type_scat_Cromer_Mann_a2
_atom_type_scat_Cromer_Mann_b2
_atom_type_scat_Cromer_Mann_a3
_atom_type_scat_Cromer_Mann_b3
_atom_type_scat_Cromer_Mann_a4
_atom_type_scat_Cromer_Mann_b4
_atom_type_scat_Cromer_Mann_c
_atom_type_scat_source
C 0.0181 0.0091 2.3100 20.8439 1.0200 10.2075 1.5886 0.5687 0.8650 51.6512 0.2156 'International Tables Vol C 4.2.6.8 and 6.1.1.4'
H 0.0000 0.0000 0.4930 10.5109 0.3229 26.1257 0.1402 3.1424 0.0408 57.7998 0.0030 'International Tables Vol C 4.2.6.8 and 6.1.1.4'
F 0.0727 0.0534 3.5392 10.2825 2.6412 4.2944 1.5170 0.2615 1.0243 26.1476 0.2776 'International Tables Vol C 4.2.6.8 and 6.1.1.4'
N 0.0311 0.0180 12.2126 0.0057 3.1322 9.8933 2.0125 28.9975 1.1663 0.5826 -11.5290 'International Tables Vol C 4.2.6.8 and 6.1.1.4'
O 0.0492 0.0322 3.0485 13.2771 2.2868 5.7011 1.5463 0.3239 0.8670 32.9089 0.2508 'International Tables Vol C 4.2.6.8 and 6.1.1.4'

loop_
_geom_angle_atom_site_label_1
_geom_angle_site_symmetry_1
_geom_angle_atom_site_label_2
_geom_angle_site_symmetry_2
_geom_angle_atom_site_label_3
_geom_angle_site_symmetry_3
_geom_angle
_geom_angle_publ_flag
C2 . N1 . N21 . 113.48(17) yes
N1 . C2 . C3 . 125.51(18) yes
N1 . C2 . C7 . 116.95(17) yes
C3 . C2 . C7 . 117.54(17) yes
C2 . C3 . C4 . 120.57(18) yes
C2 . C3 . H31 . 119.7 no
C4 . C3 . H31 . 119.7 no
C3 . C4 . C5 . 120.79(18) yes
C3 . C4 . H41 . 119.2 no
C5 . C4 . H41 . 120.0 no
C4 . C5 . C6 . 119.02(16) yes
C4 . C5 . C9 . 119.77(17) yes
C6 . C5 . C9 . 121.20(18) yes
C5 . C6 . C7 . 119.45(19) yes
C5 . C6 . H61 . 121.4 no
C7 . C6 . H61 . 119.2 no
C2 . C7 . C6 . 122.56(18) yes
C2 . C7 . F8 . 119.22(17) yes
C6 . C7 . F8 . 118.21(19) yes
C5 . C9 . N10 . 111.18(15) yes
C5 . C9 . H91 . 108.5 no
N10 . C9 . H91 . 110.5 no
C5 . C9 . H92 . 108.4 no
N10 . C9 . H92 . 109.4 no
H91 . C9 . H92 . 108.7 no
C9 . N10 . C11 . 121.34(16) yes
C9 . N10 . H101 . 118.9 no
C11 . N10 . H101 . 117.9 no
N10 . C11 . O12 . 124.63(18) yes
N10 . C11 . O13 . 109.54(16) yes
O12 . C11 . O13 . 125.84(17) yes
C11 . O13 . C14 . 120.44(15) yes
O13 . C14 . C15 . 109.65(16) yes
O13 . C14 . C16 . 102.46(16) yes
C15 . C14 . C16 . 109.76(19) yes
O13 . C14 . C17 . 109.70(17) yes
C15 . C14 . C17 . 113.84(18) yes
C16 . C14 . C17 . 110.83(18) yes
C14 . C15 . H151 . 108.6 no
C14 . C15 . H152 . 110.5 no
H151 . C15 . H152 . 109.6 no
C14 . C15 . H153 . 109.5 no
H151 . C15 . H153 . 109.3 no
H152 . C15 . H153 . 109.3 no
C14 . C16 . H162 . 110.4 no
C14 . C16 . H161 . 108.7 no
H162 . C16 . H161 . 108.9 no
C14 . C16 . H163 . 109.9 no
H162 . C16 . H163 . 110.4 no
H161 . C16 . H163 . 108.5 no
C14 . C17 . H172 . 109.7 no
C14 . C17 . H171 . 112.0 no
H172 . C17 . H171 . 109.6 no
C14 . C17 . H173 . 108.7 no
H172 . C17 . H173 . 107.2 no
H171 . C17 . H173 . 109.5 no
N1 . N21 . C22 . 112.97(16) yes
N21 . C22 . C23 . 125.15(18) yes
N21 . C22 . C27 . 117.50(17) yes
C23 . C22 . C27 . 117.35(17) yes
C22 . C23 . C24 . 120.58(19) yes
C22 . C23 . H231 . 120.6 no
C24 . C23 . H231 . 118.9 no
C23 . C24 . C25 . 120.81(18) yes
C23 . C24 . H241 . 120.7 no
C25 . C24 . H241 . 118.5 no
C24 . C25 . C26 . 119.24(17) yes
C24 . C25 . C29 . 119.69(17) yes
C26 . C25 . C29 . 121.07(18) yes
C25 . C26 . C27 . 119.01(19) yes
C25 . C26 . H261 . 120.8 no
C27 . C26 . H261 . 120.1 no
C22 . C27 . C26 . 122.98(18) yes
C22 . C27 . F28 . 119.43(17) yes
C26 . C27 . F28 . 117.59(19) yes
C25 . C29 . N30 . 111.76(15) yes
C25 . C29 . H291 . 110.2 no
N30 . C29 . H291 . 108.4 no
C25 . C29 . H292 . 106.9 no
N30 . C29 . H292 . 109.6 no
H291 . C29 . H292 . 109.9 no
C29 . N30 . C31 . 120.47(15) yes
C29 . N30 . H301 . 118.5 no
C31 . N30 . H301 . 118.2 no
N30 . C31 . O32 . 124.44(17) yes
N30 . C31 . O33 . 110.44(16) yes
O32 . C31 . O33 . 125.11(17) yes
C31 . O33 . C34 . 120.18(15) yes
O33 . C34 . C35 . 109.01(17) yes
O33 . C34 . C36 . 102.84(17) yes
C35 . C34 . C36 . 111.8(2) yes
O33 . C34 . C37 . 111.35(18) yes
C35 . C34 . C37 . 112.43(19) yes
C36 . C34 . C37 . 109.0(2) yes
C34 . C35 . H352 . 109.2 no
C34 . C35 . H351 . 108.9 no
H352 . C35 . H351 . 109.5 no
C34 . C35 . H353 . 111.3 no
H352 . C35 . H353 . 109.4 no
H351 . C35 . H353 . 108.4 no
C34 . C36 . H363 . 109.6 no
C34 . C36 . H362 . 111.4 no
H363 . C36 . H362 . 111.4 no
C34 . C36 . H361 . 106.8 no
H363 . C36 . H361 . 108.0 no
H362 . C36 . H361 . 109.4 no
C34 . C37 . H373 . 108.3 no
C34 . C37 . H372 . 108.1 no
H373 . C37 . H372 . 108.2 no
C34 . C37 . H371 . 112.1 no
H373 . C37 . H371 . 109.9 no
H372 . C37 . H371 . 110.0 no

loop_
_geom_bond_atom_site_label_1
_geom_bond_site_symmetry_1
_geom_bond_atom_site_label_2
_geom_bond_site_symmetry_2
_geom_bond_distance
_geom_bond_publ_flag
N1 . C2 . 1.423(2) yes
N1 . N21 . 1.257(3) yes
C2 . C3 . 1.396(3) yes
C2 . C7 . 1.389(3) yes
C3 . C4 . 1.383(2) yes
C3 . H31 . 0.946 no
C4 . C5 . 1.399(3) yes
C4 . H41 . 0.928 no
C5 . C6 . 1.385(3) yes
C5 . C9 . 1.514(2) yes
C6 . C7 . 1.380(3) yes
C6 . H61 . 0.934 no
C7 . F8 . 1.349(2) yes
C9 . N10 . 1.453(2) yes
C9 . H91 . 0.979 no
C9 . H92 . 0.967 no
N10 . C11 . 1.345(2) yes
N10 . H101 . 0.867 no
C11 . O12 . 1.218(2) yes
C11 . O13 . 1.348(2) yes
O13 . C14 . 1.478(2) yes
C14 . C15 . 1.511(3) yes
C14 . C16 . 1.521(3) yes
C14 . C17 . 1.523(3) yes
C15 . H151 . 0.968 no
C15 . H152 . 0.968 no
C15 . H153 . 0.979 no
C16 . H162 . 0.969 no
C16 . H161 . 0.982 no
C16 . H163 . 0.974 no
C17 . H172 . 0.964 no
C17 . H171 . 0.948 no
C17 . H173 . 0.967 no
N21 . C22 . 1.422(2) yes
C22 . C23 . 1.398(3) yes
C22 . C27 . 1.385(3) yes
C23 . C24 . 1.386(2) yes
C23 . H231 . 0.954 no
C24 . C25 . 1.393(3) yes
C24 . H241 . 0.941 no
C25 . C26 . 1.390(3) yes
C25 . C29 . 1.509(2) yes
C26 . C27 . 1.382(3) yes
C26 . H261 . 0.940 no
C27 . F28 . 1.348(2) yes
C29 . N30 . 1.458(2) yes
C29 . H291 . 0.969 no
C29 . H292 . 0.966 no
N30 . C31 . 1.346(2) yes
N30 . H301 . 0.860 no
C31 . O32 . 1.219(2) yes
C31 . O33 . 1.344(2) yes
O33 . C34 . 1.478(2) yes
C34 . C35 . 1.503(3) yes
C34 . C36 . 1.518(3) yes
C34 . C37 . 1.521(3) yes
C35 . H352 . 0.984 no
C35 . H351 . 0.957 no
C35 . H353 . 0.962 no
C36 . H363 . 0.967 no
C36 . H362 . 0.976 no
C36 . H361 . 0.967 no
C37 . H373 . 0.966 no
C37 . H372 . 0.983 no
C37 . H371 . 0.983 no

loop_
_geom_hbond_atom_site_label_D
_geom_hbond_site_symmetry_D
_geom_hbond_atom_site_label_H
_geom_hbond_site_symmetry_H
_geom_hbond_atom_site_label_A
_geom_hbond_site_symmetry_A
_geom_hbond_angle_DHA
_geom_hbond_distance_DH
_geom_hbond_distance_HA
_geom_hbond_distance_DA
_geom_hbond_publ_flag
N30 . H301 . O12 2_677 165 0.86 2.10 2.941(3) yes
N10 . H101 . O32 2_777 161 0.87 2.08 2.914(3) yes
